data_7215879
loop_
_publ_author_name
'Gelbrich, Thomas'
'Threlfall, Terence L.'
'Hursthouse, M.'

_publ_section_title
;
 Interplay between hydrogen bonding and metal coordination in alkali metal
 tartrates and hydrogen tartrates
;
_journal_name_full CrystEngComm
_journal_paper_doi 10.1039/c4ce00291a
_journal_year 2014
_chemical_formula_moiety 'C4 H4 Cs O6 Rb'
_chemical_formula_sum 'C4 H4 Cs O6 Rb'
_chemical_formula_weight 366.45
_chemical_name_common 'caesium rubidium D,L-tartrate'
_chemical_name_systematic
; 
 ? 
;
_space_group_IT_number 152
_symmetry_cell_setting trigonal
_symmetry_space_group_name_Hall 'P 31 2"'
_symmetry_space_group_name_H-M 'P 31 2 1'
_atom_sites_solution_hydrogens geom
_atom_sites_solution_primary direct
_atom_sites_solution_secondary difmap
_audit_creation_method SHELXL-97
_cell_angle_alpha 90.00
_cell_angle_beta 90.00
_cell_angle_gamma 120.00
_cell_formula_units_Z 3
_cell_length_a 7.2835(5)
_cell_length_b 7.2835(5)
_cell_length_c 13.2453(7)
_cell_measurement_reflns_used 24195
_cell_measurement_temperature 120(2)
_cell_measurement_theta_max 27.48
_cell_measurement_theta_min 2.91
_cell_volume 608.52(7)
_computing_cell_refinement 'DENZO and  COLLECT'
_computing_data_collection 'DENZO (Otwinowski & Minor, 1997) and COLLECT (Hooft, 1998)'
_computing_data_reduction 'DENZO and COLLECT'
_computing_structure_refinement 'SHELXL97 (Sheldrick, 1997)'
_computing_structure_solution 'SHELXS97 (Sheldrick, 1997)'
_diffrn_ambient_temperature 120(2)
_diffrn_measured_fraction_theta_full 0.995
_diffrn_measured_fraction_theta_max 0.995
_diffrn_measurement_device_type 'Nonius KappaCCD Area Detector'
_diffrn_measurement_method '\f and \w scans to fill Ewald sphere'
_diffrn_radiation_monochromator graphite
_diffrn_radiation_source 'Nonius FR591 rotating anode'
_diffrn_radiation_type MoK\a
_diffrn_radiation_wavelength 0.71073
_diffrn_reflns_av_R_equivalents 0.0739
_diffrn_reflns_av_sigmaI/netI 0.0358
_diffrn_reflns_limit_h_max 9
_diffrn_reflns_limit_h_min -6
_diffrn_reflns_limit_k_max 6
_diffrn_reflns_limit_k_min -9
_diffrn_reflns_limit_l_max 16
_diffrn_reflns_limit_l_min -16
_diffrn_reflns_number 6141
_diffrn_reflns_theta_full 26.99
_diffrn_reflns_theta_max 26.99
_diffrn_reflns_theta_min 3.23
_exptl_absorpt_coefficient_mu 10.513
_exptl_absorpt_correction_T_max 0.349
_exptl_absorpt_correction_T_min 0.162
_exptl_absorpt_correction_type multi-scan
_exptl_absorpt_process_details 'Blessing, 1997'
_exptl_crystal_colour colourless
_exptl_crystal_density_diffrn 3.000
_exptl_crystal_density_method 'not measured'
_exptl_crystal_description plate
_exptl_crystal_F_000 504
_exptl_crystal_size_max 0.20
_exptl_crystal_size_mid 0.15
_exptl_crystal_size_min 0.10
_refine_diff_density_max 0.614
_refine_diff_density_min -0.385
_refine_diff_density_rms 0.097
_refine_ls_extinction_method none
_refine_ls_goodness_of_fit_ref 1.072
_refine_ls_hydrogen_treatment mixed
_refine_ls_matrix_type full
_refine_ls_number_parameters 70
_refine_ls_number_reflns 882
_refine_ls_number_restraints 2
_refine_ls_restrained_S_all 1.071
_refine_ls_R_factor_all 0.0276
_refine_ls_R_factor_gt 0.0259
_refine_ls_shift/su_max 0.000
_refine_ls_shift/su_mean 0.000
_refine_ls_structure_factor_coef Fsqd
_refine_ls_weighting_details 'calc w=1/[\s^2^(Fo^2^)+(0.0253P)^2^+0.8729P] where P=(Fo^2^+2Fc^2^)/3'
_refine_ls_weighting_scheme calc
_refine_ls_wR_factor_gt 0.0621
_refine_ls_wR_factor_ref 0.0627
_reflns_number_gt 855
_reflns_number_total 882
_reflns_threshold_expression >2sigma(I)
_cod_data_source_file c4ce00291a2.cif
_cod_data_source_block 4
_cod_original_sg_symbol_Hall 'P 31 2" '
_cod_original_sg_symbol_H-M P3(1)21
_cod_database_code 7215879

loop_
_symmetry_equiv_pos_as_xyz
'x, y, z'
'-y, x-y, z+1/3'
'-x+y, -x, z+2/3'
'y, x, -z'
'x-y, -y, -z+2/3'
'-x, -x+y, -z+1/3'

loop_
_atom_site_label
_atom_site_type_symbol
_atom_site_fract_x
_atom_site_fract_y
_atom_site_fract_z
_atom_site_U_iso_or_equiv
_atom_site_adp_type
_atom_site_occupancy
_atom_site_symmetry_multiplicity
_atom_site_calc_flag
_atom_site_refinement_flags
_atom_site_disorder_group
Cs1 Cs 0.4622(3) 0.7943(3) 0.95047(16) 0.0323(5) Uani 0.50 1 d P 1
Rb1 Rb 0.4639(8) 0.7913(9) 0.9504(2) 0.0620(17) Uani 0.50 1 d P 2
O1 O 0.6747(11) 0.8140(10) 0.7522(4) 0.0473(13) Uani 1 1 d . .
O2 O 0.7588(10) 0.6035(10) 0.8378(4) 0.0491(15) Uani 1 1 d . .
O3 O 1.1455(12) 0.7694(11) 0.7535(4) 0.0449(13) Uani 1 1 d D .
H3 H 1.070(15) 0.663(10) 0.789(7) 0.08(4) Uiso 1 1 d D .
C1 C 0.7978(12) 0.7497(13) 0.7751(5) 0.0391(17) Uani 1 1 d . .
C2 C 1.0133(15) 0.8545(13) 0.7231(5) 0.0386(14) Uani 1 1 d . .
H2 H 1.0888 1.0081 0.7419 0.046 Uiso 1 1 calc R .

loop_
_atom_site_aniso_label
_atom_site_aniso_U_11
_atom_site_aniso_U_22
_atom_site_aniso_U_33
_atom_site_aniso_U_23
_atom_site_aniso_U_13
_atom_site_aniso_U_12
Cs1 0.0234(8) 0.0227(8) 0.0445(12) -0.0014(9) 0.0034(9) 0.0067(7)
Rb1 0.075(3) 0.084(3) 0.0204(14) -0.001(2) 0.0066(19) 0.035(3)
O1 0.055(4) 0.052(4) 0.047(3) 0.007(2) 0.013(3) 0.036(3)
O2 0.054(4) 0.050(4) 0.046(3) 0.007(2) 0.008(2) 0.028(3)
O3 0.052(4) 0.046(4) 0.041(2) 0.002(2) -0.002(2) 0.028(3)
C1 0.039(4) 0.038(4) 0.038(3) -0.004(3) -0.001(3) 0.017(3)
C2 0.043(5) 0.038(4) 0.033(3) -0.004(3) -0.002(3) 0.018(3)

loop_
_atom_type_symbol
_atom_type_description
_atom_type_scat_dispersion_real
_atom_type_scat_dispersion_imag
_atom_type_scat_source
C C 0.0033 0.0016 'International Tables Vol C Tables 4.2.6.8 and 6.1.1.4'
H H 0.0000 0.0000 'International Tables Vol C Tables 4.2.6.8 and 6.1.1.4'
Cs Cs -0.3680 2.1192 'International Tables Vol C Tables 4.2.6.8 and 6.1.1.4'
O O 0.0106 0.0060 'International Tables Vol C Tables 4.2.6.8 and 6.1.1.4'
Rb Rb -0.9393 2.9676 'International Tables Vol C Tables 4.2.6.8 and 6.1.1.4'

loop_
_geom_angle_atom_site_label_1
_geom_angle_atom_site_label_2
_geom_angle_atom_site_label_3
_geom_angle
_geom_angle_site_symmetry_1
_geom_angle_site_symmetry_3
O1 Cs1 O1 111.75(18) 2_665 5_676
O1 Cs1 O1 155.42(16) 2_665 .
O1 Cs1 O1 64.9(2) 5_676 .
O1 Cs1 O2 74.86(16) 2_665 4_557
O1 Cs1 O2 91.15(17) 5_676 4_557
O1 Cs1 O2 128.27(19) . 4_557
O1 Cs1 O2 103.95(17) 2_665 5_566
O1 Cs1 O2 137.13(16) 5_676 5_566
O1 Cs1 O2 72.74(19) . 5_566
O2 Cs1 O2 121.24(12) 4_557 5_566
O1 Cs1 O3 74.46(18) 2_665 2_655
O1 Cs1 O3 144.67(18) 5_676 2_655
O1 Cs1 O3 123.39(19) . 2_655
O2 Cs1 O3 55.86(16) 4_557 2_655
O2 Cs1 O3 67.12(14) 5_566 2_655
O1 Cs1 O3 88.50(16) 2_665 1_455
O1 Cs1 O3 103.99(18) 5_676 1_455
O1 Cs1 O3 69.84(16) . 1_455
O2 Cs1 O3 160.85(19) 4_557 1_455
O2 Cs1 O3 53.14(15) 5_566 1_455
O3 Cs1 O3 111.03(6) 2_655 1_455
O1 Cs1 O2 163.92(15) 2_665 .
O1 Cs1 O2 78.78(19) 5_676 .
O1 Cs1 O2 39.65(14) . .
O2 Cs1 O2 93.33(16) 4_557 .
O2 Cs1 O2 72.56(9) 5_566 .
O3 Cs1 O2 89.94(17) 2_655 .
O3 Cs1 O2 100.98(15) 1_455 .
O1 Cs1 C1 175.10(18) 2_665 .
O1 Cs1 C1 65.36(18) 5_676 .
O1 Cs1 C1 20.19(16) . .
O2 Cs1 C1 108.77(18) 4_557 .
O2 Cs1 C1 77.18(18) 5_566 .
O3 Cs1 C1 110.24(19) 2_655 .
O3 Cs1 C1 88.45(18) 1_455 .
O2 Cs1 C1 20.98(16) . .
O1 Cs1 O3 59.51(14) 2_665 5_576
O1 Cs1 O3 68.80(17) 5_676 5_576
O1 Cs1 O3 98.72(14) . 5_576
O2 Cs1 O3 114.90(15) 4_557 5_576
O2 Cs1 O3 113.39(16) 5_566 5_576
O3 Cs1 O3 133.01(15) 2_655 5_576
O3 Cs1 O3 61.85(18) 1_455 5_576
O2 Cs1 O3 136.50(14) . 5_576
C1 Cs1 O3 115.61(16) . 5_576
O1 Cs1 C1 18.12(16) 2_665 2_665
O1 Cs1 C1 93.72(19) 5_676 2_665
O1 Cs1 C1 145.22(17) . 2_665
O2 Cs1 C1 76.03(17) 4_557 2_665
O2 Cs1 C1 119.30(19) 5_566 2_665
O3 Cs1 C1 90.20(17) 2_655 2_665
O3 Cs1 C1 91.12(16) 1_455 2_665
O2 Cs1 C1 166.96(19) . 2_665
C1 Cs1 C1 158.23(12) . 2_665
O3 Cs1 C1 46.66(13) 5_576 2_665
O1 Cs1 C1 92.70(17) 2_665 5_566
O1 Cs1 C1 154.20(17) 5_676 5_566
O1 Cs1 C1 89.50(19) . 5_566
O2 Cs1 C1 103.58(17) 4_557 5_566
O2 Cs1 C1 19.21(14) 5_566 5_566
O3 Cs1 C1 48.30(15) 2_655 5_566
O3 Cs1 C1 67.21(16) 1_455 5_566
O2 Cs1 C1 79.31(17) . 5_566
C1 Cs1 C1 89.64(15) . 5_566
O3 Cs1 C1 121.13(17) 5_576 5_566
C1 Cs1 C1 110.2(2) 2_665 5_566
O1 Rb1 O1 111.0(3) 5_676 2_665
O1 Rb1 O1 65.0(3) 5_676 .
O1 Rb1 O1 154.5(3) 2_665 .
O1 Rb1 O2 91.25(19) 5_676 4_557
O1 Rb1 O2 74.68(17) 2_665 4_557
O1 Rb1 O2 129.1(3) . 4_557
O1 Rb1 O2 137.42(19) 5_676 5_566
O1 Rb1 O2 103.7(2) 2_665 5_566
O1 Rb1 O2 73.0(2) . 5_566
O2 Rb1 O2 121.9(2) 4_557 5_566
O1 Rb1 O3 145.2(2) 5_676 2_655
O1 Rb1 O3 74.38(19) 2_665 2_655
O1 Rb1 O3 124.3(3) . 2_655
O2 Rb1 O3 56.08(18) 4_557 2_655
O2 Rb1 O3 67.41(17) 5_566 2_655
O1 Rb1 O2 79.2(2) 5_676 .
O1 Rb1 O2 164.6(2) 2_665 .
O1 Rb1 O2 39.94(15) . .
O2 Rb1 O2 94.0(2) 4_557 .
O2 Rb1 O2 73.06(16) 5_566 .
O3 Rb1 O2 90.6(2) 2_655 .
O1 Rb1 O3 103.6(2) 5_676 1_455
O1 Rb1 O3 87.9(2) 2_665 1_455
O1 Rb1 O3 69.78(17) . 1_455
O2 Rb1 O3 160.4(2) 4_557 1_455
O2 Rb1 O3 53.06(17) 5_566 1_455
O3 Rb1 O3 111.02(14) 2_655 1_455
O2 Rb1 O3 101.25(17) . 1_455
O1 Rb1 C1 65.6(2) 5_676 .
O1 Rb1 C1 174.3(3) 2_665 .
O1 Rb1 C1 20.35(16) . .
O2 Rb1 C1 109.5(3) 4_557 .
O2 Rb1 C1 77.61(19) 5_566 .
O3 Rb1 C1 111.1(3) 2_655 .
O2 Rb1 C1 21.12(16) . .
O3 Rb1 C1 88.55(18) 1_455 .
O1 Rb1 O3 68.3(2) 5_676 5_576
O1 Rb1 O3 59.0(2) 2_665 5_576
O1 Rb1 O3 98.32(17) . 5_576
O2 Rb1 O3 114.3(2) 4_557 5_576
O2 Rb1 O3 112.9(2) 5_566 5_576
O3 Rb1 O3 132.4(2) 2_655 5_576
O2 Rb1 O3 136.40(17) . 5_576
O3 Rb1 O3 61.4(2) 1_455 5_576
C1 Rb1 O3 115.37(19) . 5_576
O1 Rb1 C1 93.1(2) 5_676 2_665
O1 Rb1 C1 17.95(17) 2_665 2_665
O1 Rb1 C1 144.5(2) . 2_665
O2 Rb1 C1 75.74(18) 4_557 2_665
O2 Rb1 C1 118.8(2) 5_566 2_665
O3 Rb1 C1 89.96(18) 2_655 2_665
O2 Rb1 C1 167.2(2) . 2_665
O3 Rb1 C1 90.5(2) 1_455 2_665
C1 Rb1 C1 157.78(18) . 2_665
O3 Rb1 C1 46.29(17) 5_576 2_665
O1 Rb1 C1 154.8(2) 5_676 5_566
O1 Rb1 C1 92.6(2) 2_665 5_566
O1 Rb1 C1 89.9(2) . 5_566
O2 Rb1 C1 104.0(2) 4_557 5_566
O2 Rb1 C1 19.28(15) 5_566 5_566
O3 Rb1 C1 48.48(16) 2_655 5_566
O2 Rb1 C1 79.8(2) . 5_566
O3 Rb1 C1 67.21(18) 1_455 5_566
C1 Rb1 C1 90.14(19) . 5_566
O3 Rb1 C1 120.6(2) 5_576 5_566
C1 Rb1 C1 109.9(2) 2_665 5_566
C1 O1 Cs1 115.0(5) . 3_564
C1 O1 Cs1 141.2(6) . 5_676
Cs1 O1 Cs1 98.49(18) 3_564 5_676
C1 O1 Rb1 140.6(6) . 5_676
Cs1 O1 Rb1 99.0(2) 3_564 5_676
Cs1 O1 Rb1 0.6(2) 5_676 5_676
C1 O1 Rb1 115.3(5) . 3_564
Cs1 O1 Rb1 0.41(15) 3_564 3_564
Cs1 O1 Rb1 98.3(2) 5_676 3_564
Rb1 O1 Rb1 98.8(2) 5_676 3_564
C1 O1 Rb1 102.2(4) . .
Cs1 O1 Rb1 105.1(2) 3_564 .
Cs1 O1 Rb1 86.46(17) 5_676 .
Rb1 O1 Rb1 86.7(2) 5_676 .
Rb1 O1 Rb1 104.8(2) 3_564 .
C1 O1 Cs1 102.7(4) . .
Cs1 O1 Cs1 105.1(2) 3_564 .
Cs1 O1 Cs1 85.94(17) 5_676 .
Rb1 O1 Cs1 86.17(14) 5_676 .
Rb1 O1 Cs1 104.7(2) 3_564 .
Rb1 O1 Cs1 0.53(18) . .
C1 O2 Rb1 150.1(5) . 4_557
C1 O2 Cs1 150.2(5) . 4_557
Rb1 O2 Cs1 0.55(18) 4_557 4_557
C1 O2 Rb1 107.4(5) . 5_666
Rb1 O2 Rb1 100.62(19) 4_557 5_666
Cs1 O2 Rb1 100.3(2) 4_557 5_666
C1 O2 Cs1 107.5(4) . 5_666
Rb1 O2 Cs1 100.6(2) 4_557 5_666
Cs1 O2 Cs1 100.26(18) 4_557 5_666
Rb1 O2 Cs1 0.53(19) 5_666 5_666
C1 O2 Rb1 82.6(4) . .
Rb1 O2 Rb1 84.3(2) 4_557 .
Cs1 O2 Rb1 84.83(14) 4_557 .
Rb1 O2 Rb1 136.8(3) 5_666 .
Cs1 O2 Rb1 136.2(2) 5_666 .
C1 O2 Cs1 82.3(4) . .
Rb1 O2 Cs1 84.50(18) 4_557 .
Cs1 O2 Cs1 85.04(15) 4_557 .
Rb1 O2 Cs1 136.8(2) 5_666 .
Cs1 O2 Cs1 136.3(2) 5_666 .
Rb1 O2 Cs1 0.24(11) . .
C2 O3 Rb1 128.1(4) . 3_664
C2 O3 Cs1 128.4(4) . 3_664
Rb1 O3 Cs1 0.49(18) 3_664 3_664
C2 O3 Cs1 140.2(4) . 1_655
Rb1 O3 Cs1 90.7(2) 3_664 1_655
Cs1 O3 Cs1 90.32(15) 3_664 1_655
C2 O3 Rb1 140.6(4) . 1_655
Rb1 O3 Rb1 90.25(15) 3_664 1_655
Cs1 O3 Rb1 89.9(2) 3_664 1_655
Cs1 O3 Rb1 0.45(15) 1_655 1_655
C2 O3 Cs1 102.9(5) . 5_776
Rb1 O3 Cs1 81.6(2) 3_664 5_776
Cs1 O3 Cs1 81.16(15) 3_664 5_776
Cs1 O3 Cs1 70.64(14) 1_655 5_776
Rb1 O3 Cs1 70.72(15) 1_655 5_776
C2 O3 Rb1 103.0(5) . 5_776
Rb1 O3 Rb1 81.56(18) 3_664 5_776
Cs1 O3 Rb1 81.13(18) 3_664 5_776
Cs1 O3 Rb1 70.51(14) 1_655 5_776
Rb1 O3 Rb1 70.59(18) 1_655 5_776
Cs1 O3 Rb1 0.13(11) 5_776 5_776
C2 O3 H3 107(8) . .
Rb1 O3 H3 95(8) 3_664 .
Cs1 O3 H3 95(8) 3_664 .
Cs1 O3 H3 74(8) 1_655 .
Rb1 O3 H3 74(8) 1_655 .
Cs1 O3 H3 145(8) 5_776 .
Rb1 O3 H3 145(8) 5_776 .
O1 C1 O2 125.4(7) . .
O1 C1 C2 117.3(7) . .
O2 C1 C2 117.4(7) . .
O1 C1 Rb1 57.5(4) . .
O2 C1 Rb1 76.3(4) . .
C2 C1 Rb1 147.9(5) . .
O1 C1 Cs1 57.1(4) . .
O2 C1 Cs1 76.7(4) . .
C2 C1 Cs1 147.7(5) . .
Rb1 C1 Cs1 0.38(14) . .
O1 C1 Cs1 46.9(4) . 3_564
O2 C1 Cs1 104.7(5) . 3_564
C2 C1 Cs1 117.7(4) . 3_564
Rb1 C1 Cs1 82.86(19) . 3_564
Cs1 C1 Cs1 82.75(16) . 3_564
O1 C1 Rb1 46.8(4) . 3_564
O2 C1 Rb1 104.5(5) . 3_564
C2 C1 Rb1 117.9(5) . 3_564
Rb1 C1 Rb1 82.61(18) . 3_564
Cs1 C1 Rb1 82.50(19) . 3_564
Cs1 C1 Rb1 0.26(11) 3_564 3_564
O1 C1 Rb1 121.1(6) . 5_666
O2 C1 Rb1 53.3(4) . 5_666
C2 C1 Rb1 94.8(4) . 5_666
Rb1 C1 Rb1 115.3(2) . 5_666
Cs1 C1 Rb1 115.6(2) . 5_666
Cs1 C1 Rb1 74.99(19) 3_564 5_666
Rb1 C1 Rb1 75.06(19) 3_564 5_666
O1 C1 Cs1 120.7(5) . 5_666
O2 C1 Cs1 53.3(4) . 5_666
C2 C1 Cs1 95.2(4) . 5_666
Rb1 C1 Cs1 114.9(2) . 5_666
Cs1 C1 Cs1 115.2(2) . 5_666
Cs1 C1 Cs1 74.64(14) 3_564 5_666
Rb1 C1 Cs1 74.70(16) 3_564 5_666
Rb1 C1 Cs1 0.44(16) 5_666 5_666
O3 C2 C2 110.1(6) . 6_766
O3 C2 C1 113.6(6) . .
C2 C2 C1 110.5(9) 6_766 .
O3 C2 H2 107.5 . .
C2 C2 H2 107.5 6_766 .
C1 C2 H2 107.5 . .

loop_
_geom_bond_atom_site_label_1
_geom_bond_atom_site_label_2
_geom_bond_distance
_geom_bond_site_symmetry_2
Cs1 O1 2.907(7) 2_665
Cs1 O1 2.918(6) 5_676
Cs1 O1 3.016(5) .
Cs1 O2 3.043(6) 4_557
Cs1 O2 3.084(6) 5_566
Cs1 O3 3.201(6) 2_655
Cs1 O3 3.426(6) 1_455
Cs1 O2 3.439(6) .
Cs1 O3 3.568(8) 5_576
Rb1 O1 2.922(7) 5_676
Rb1 O1 2.929(9) 2_665
Rb1 O1 3.004(6) .
Rb1 O2 3.034(7) 4_557
Rb1 O2 3.074(7) 5_566
Rb1 O3 3.188(7) 2_655
Rb1 O2 3.413(9) .
Rb1 O3 3.440(8) 1_455
Rb1 O3 3.597(10) 5_576
O1 C1 1.239(9) .
O1 Cs1 2.907(7) 3_564
O1 Cs1 2.918(6) 5_676
O1 Rb1 2.922(7) 5_676
O1 Rb1 2.929(9) 3_564
O2 C1 1.265(9) .
O2 Rb1 3.034(7) 4_557
O2 Cs1 3.043(6) 4_557
O2 Rb1 3.074(7) 5_666
O2 Cs1 3.084(6) 5_666
O3 C2 1.439(9) .
O3 Rb1 3.188(7) 3_664
O3 Cs1 3.201(6) 3_664
O3 Cs1 3.426(6) 1_655
O3 Rb1 3.440(8) 1_655
O3 Cs1 3.568(8) 5_776
O3 Rb1 3.597(11) 5_776
O3 H3 0.837(9) .
C1 C2 1.524(12) .
C1 Cs1 3.610(8) 3_564
C1 Rb1 3.635(9) 3_564
C1 Rb1 3.657(9) 5_666
C1 Cs1 3.668(8) 5_666
C2 C2 1.504(13) 6_766
C2 H2 1.0000 .

loop_
_geom_hbond_atom_site_label_D
_geom_hbond_atom_site_label_H
_geom_hbond_atom_site_label_A
_geom_hbond_distance_DH
_geom_hbond_distance_HA
_geom_hbond_distance_DA
_geom_hbond_angle_DHA
_geom_hbond_site_symmetry_A
O3 H3 O2 0.837(9) 2.18(10) 2.690(9) 119(9) .
O3 H3 O2 0.837(9) 2.37(10) 2.928(8) 125(10) 5_666
